data_4315178
loop_
_publ_author_name
'Daisuke Maeda'
'Hisashi Shimakoshi'
'Masaaki Abe'
'Mamoru Fujitsuka'
'Testuro Majima'
'Yoshio Hisaeda'

_publ_section_title
;
 Synthesis of a Novel Sn(IV) Porphycene-Ferrocene Triad Linked by Axial
 Coordination and Solvent Polarity Effect in Photoinduced Charge
 Separation Process
;
_journal_name_full 'Inorganic Chemistry'
_journal_page_first 2872
_journal_page_last 2880
_journal_paper_doi 10.1021/ic902444x
_journal_volume 49
_journal_year 2010
_chemical_formula_sum 'C37 H47 Cl3 N4 O2 Sn'
_chemical_formula_weight 804.83
_chemical_name_systematic
; 
 ? 
;
_space_group_IT_number 14
_symmetry_cell_setting monoclinic
_symmetry_space_group_name_Hall '-P 2ybc'
_symmetry_space_group_name_H-M 'P 1 21/c 1'
_atom_sites_solution_hydrogens geom
_atom_sites_solution_primary direct
_atom_sites_solution_secondary difmap
_audit_creation_method SHELXL-97
_cell_angle_alpha 90.00
_cell_angle_beta 109.558(3)
_cell_angle_gamma 90.00
_cell_formula_units_Z 2
_cell_length_a 8.8308(14)
_cell_length_b 26.249(4)
_cell_length_c 9.3713(14)
_cell_measurement_temperature 223(2)
_cell_volume 2046.9(5)
_computing_structure_refinement 'SHELXL-97 (Sheldrick, 1997)'
_computing_structure_solution 'SHELXS-97 (Sheldrick, 1990)'
_diffrn_ambient_temperature 223(2)
_diffrn_measured_fraction_theta_full 0.998
_diffrn_measured_fraction_theta_max 0.998
_diffrn_radiation_monochromator graphite
_diffrn_radiation_source 'fine-focus sealed tube'
_diffrn_radiation_type MoK\a
_diffrn_radiation_wavelength 0.71073
_diffrn_reflns_av_R_equivalents 0.0290
_diffrn_reflns_av_sigmaI/netI 0.0309
_diffrn_reflns_limit_h_max 9
_diffrn_reflns_limit_h_min -9
_diffrn_reflns_limit_k_max 24
_diffrn_reflns_limit_k_min -29
_diffrn_reflns_limit_l_max 10
_diffrn_reflns_limit_l_min -10
_diffrn_reflns_number 10049
_diffrn_reflns_theta_full 23.30
_diffrn_reflns_theta_max 23.30
_diffrn_reflns_theta_min 1.55
_exptl_absorpt_coefficient_mu 0.854
_exptl_crystal_density_diffrn 1.306
_exptl_crystal_density_method 'not measured'
_exptl_crystal_F_000 828
_refine_diff_density_max 0.645
_refine_diff_density_min -0.328
_refine_diff_density_rms 0.081
_refine_ls_extinction_method none
_refine_ls_goodness_of_fit_ref 0.838
_refine_ls_hydrogen_treatment mixed
_refine_ls_matrix_type full
_refine_ls_number_parameters 236
_refine_ls_number_reflns 2957
_refine_ls_number_restraints 0
_refine_ls_restrained_S_all 0.838
_refine_ls_R_factor_all 0.0502
_refine_ls_R_factor_gt 0.0408
_refine_ls_shift/su_max 0.019
_refine_ls_shift/su_mean 0.004
_refine_ls_structure_factor_coef Fsqd
_refine_ls_weighting_details 'calc w=1/[\s^2^(Fo^2^)+(0.0770P)^2^+6.1258P] where P=(Fo^2^+2Fc^2^)/3'
_refine_ls_weighting_scheme calc
_refine_ls_wR_factor_gt 0.1060
_refine_ls_wR_factor_ref 0.1128
_reflns_number_gt 2559
_reflns_number_total 2957
_reflns_threshold_expression >2sigma(I)
_cod_data_source_file ic902444x_si_003_1.cif
_cod_data_source_block p21c
_cod_original_cell_volume 2047.0(5)
_cod_database_code 4315178

loop_
_symmetry_equiv_pos_as_xyz
'x, y, z'
'-x, y+1/2, -z+1/2'
'-x, -y, -z'
'x, -y-1/2, z-1/2'

loop_
_atom_site_label
_atom_site_type_symbol
_atom_site_fract_x
_atom_site_fract_y
_atom_site_fract_z
_atom_site_U_iso_or_equiv
_atom_site_adp_type
_atom_site_occupancy
_atom_site_symmetry_multiplicity
_atom_site_calc_flag
_atom_site_refinement_flags
_atom_site_disorder_assembly
_atom_site_disorder_group
N1 N 0.4579(4) 0.42449(13) 0.5455(4) 0.0328(9) Uani 1 1 d . . .
Sn1 Sn 0.5000 0.5000 0.5000 0.02946(17) Uani 1 2 d S . .
Cl2 Cl 0.5810(2) 0.66271(7) 0.7825(2) 0.0768(5) Uani 1 1 d . . .
N2 N 0.2677(4) 0.52724(14) 0.3944(4) 0.0332(9) Uani 1 1 d . . .
C1 C 0.3233(6) 0.39620(17) 0.5221(5) 0.0346(11) Uani 1 1 d . . .
Cl3 Cl 0.24716(19) 0.63999(7) 0.72469(18) 0.0730(5) Uani 1 1 d . . .
C2 C 0.5933(6) 0.39669(16) 0.6189(5) 0.0340(11) Uani 1 1 d . . .
Cl4 Cl 0.4782(2) 0.62481(7) 1.02260(16) 0.0729(5) Uani 1 1 d . . .
C3 C 0.2570(5) 0.57660(17) 0.3438(5) 0.0341(10) Uani 1 1 d . . .
C4 C 0.1649(6) 0.41146(18) 0.4524(5) 0.0415(12) Uani 1 1 d . . .
H4 H 0.0932 0.3850 0.4524 0.050 Uiso 1 1 calc R . .
O1 O 0.4850(4) 0.52153(12) 0.7047(3) 0.0395(8) Uani 1 1 d . . .
C5 C 0.3755(6) 0.34591(17) 0.5856(5) 0.0394(12) Uani 1 1 d . . .
C6 C 0.0816(6) 0.45548(19) 0.3815(5) 0.0401(12) Uani 1 1 d . . .
H6 H -0.0299 0.4498 0.3432 0.048 Uiso 1 1 calc R . .
C7 C 0.6405(7) 0.29994(19) 0.7090(6) 0.0525(14) Uani 1 1 d . . .
H7A H 0.5756 0.2756 0.7429 0.063 Uiso 1 1 calc R . .
H7B H 0.7310 0.3103 0.7978 0.063 Uiso 1 1 calc R . .
C8 C 0.0883(6) 0.58682(18) 0.2626(5) 0.0378(11) Uani 1 1 d . . .
C9 C 0.1202(5) 0.50539(17) 0.3527(5) 0.0360(11) Uani 1 1 d . . .
C10 C 0.0059(6) 0.54317(19) 0.2699(5) 0.0382(11) Uani 1 1 d . . .
C11 C -0.1707(6) 0.5333(2) 0.2012(6) 0.0509(13) Uani 1 1 d . . .
H11A H -0.2276 0.5659 0.1865 0.061 Uiso 1 1 calc R . .
H11B H -0.2056 0.5132 0.2729 0.061 Uiso 1 1 calc R . .
C12 C 0.5402(6) 0.34574(17) 0.6437(5) 0.0388(11) Uani 1 1 d . . .
C13 C 0.2620(7) 0.3031(2) 0.5820(6) 0.0542(14) Uani 1 1 d . . .
H13A H 0.1680 0.3169 0.6022 0.065 Uiso 1 1 calc R . .
H13B H 0.3152 0.2791 0.6634 0.065 Uiso 1 1 calc R . .
C14 C 0.0105(6) 0.6335(2) 0.1754(6) 0.0507(13) Uani 1 1 d . . .
H14A H 0.0630 0.6639 0.2309 0.061 Uiso 1 1 calc R . .
H14B H -0.1027 0.6345 0.1684 0.061 Uiso 1 1 calc R . .
C17 C -0.2196(8) 0.5053(3) 0.0509(7) 0.0733(19) Uani 1 1 d . . .
H17A H -0.1852 0.5246 -0.0210 0.110 Uiso 1 1 calc R . .
H17B H -0.3355 0.5014 0.0124 0.110 Uiso 1 1 calc R . .
H17C H -0.1693 0.4719 0.0652 0.110 Uiso 1 1 calc R . .
C15 C 0.4458(7) 0.6222(2) 0.8270(6) 0.0513(13) Uani 1 1 d . . .
H15 H 0.4638 0.5869 0.7994 0.062 Uiso 1 1 calc R . .
C16 C 0.0206(8) 0.6350(3) 0.0166(6) 0.0670(17) Uani 1 1 d . . .
H16A H 0.1323 0.6334 0.0227 0.101 Uiso 1 1 calc R . .
H16B H -0.0270 0.6664 -0.0331 0.101 Uiso 1 1 calc R . .
H16C H -0.0371 0.6061 -0.0410 0.101 Uiso 1 1 calc R . .
C18 C 0.2050(9) 0.2742(2) 0.4325(8) 0.084(2) Uani 1 1 d . . .
H18A H 0.1518 0.2976 0.3510 0.126 Uiso 1 1 calc R . .
H18B H 0.1303 0.2478 0.4374 0.126 Uiso 1 1 calc R . .
H18C H 0.2966 0.2589 0.4139 0.126 Uiso 1 1 calc R . .
C19 C 0.7054(9) 0.2737(2) 0.5953(7) 0.079(2) Uani 1 1 d . . .
H19A H 0.6163 0.2614 0.5100 0.119 Uiso 1 1 calc R . .
H19B H 0.7729 0.2452 0.6440 0.119 Uiso 1 1 calc R . .
H19C H 0.7681 0.2978 0.5599 0.119 Uiso 1 1 calc R . .

loop_
_atom_site_aniso_label
_atom_site_aniso_U_11
_atom_site_aniso_U_22
_atom_site_aniso_U_33
_atom_site_aniso_U_23
_atom_site_aniso_U_13
_atom_site_aniso_U_12
N1 0.036(2) 0.0265(19) 0.033(2) -0.0017(16) 0.0071(17) -0.0059(17)
Sn1 0.0313(3) 0.0257(3) 0.0281(3) -0.00165(18) 0.00553(18) -0.00190(18)
Cl2 0.0696(10) 0.0799(11) 0.0876(12) -0.0119(9) 0.0350(9) -0.0185(9)
N2 0.026(2) 0.033(2) 0.035(2) -0.0006(17) 0.0036(16) 0.0002(17)
C1 0.038(3) 0.037(3) 0.027(2) -0.0040(19) 0.010(2) -0.007(2)
Cl3 0.0555(9) 0.0850(11) 0.0643(10) -0.0006(8) 0.0011(8) -0.0082(8)
C2 0.045(3) 0.029(2) 0.026(2) -0.0011(18) 0.010(2) 0.004(2)
Cl4 0.0756(11) 0.0953(13) 0.0460(8) 0.0008(8) 0.0180(8) 0.0210(9)
C3 0.038(3) 0.035(3) 0.029(2) -0.003(2) 0.011(2) 0.002(2)
C4 0.043(3) 0.039(3) 0.043(3) -0.003(2) 0.015(2) -0.015(2)
O1 0.052(2) 0.0387(17) 0.0293(16) -0.0071(14) 0.0158(15) 0.0002(16)
C5 0.057(3) 0.033(3) 0.029(2) -0.002(2) 0.015(2) -0.012(2)
C6 0.028(3) 0.051(3) 0.036(3) -0.008(2) 0.005(2) -0.011(2)
C7 0.073(4) 0.032(3) 0.045(3) 0.012(2) 0.010(3) -0.003(3)
C8 0.038(3) 0.044(3) 0.030(2) 0.002(2) 0.009(2) 0.011(2)
C9 0.033(3) 0.044(3) 0.031(2) -0.005(2) 0.010(2) -0.002(2)
C10 0.030(3) 0.053(3) 0.033(2) -0.001(2) 0.011(2) 0.006(2)
C11 0.034(3) 0.063(4) 0.050(3) 0.003(3) 0.007(2) 0.003(2)
C12 0.054(3) 0.030(2) 0.029(2) 0.003(2) 0.010(2) -0.002(2)
C13 0.066(4) 0.043(3) 0.052(3) 0.006(2) 0.018(3) -0.012(3)
C14 0.048(3) 0.052(3) 0.050(3) 0.006(2) 0.013(3) 0.015(3)
C17 0.051(4) 0.104(6) 0.051(4) -0.011(3) -0.002(3) -0.012(3)
C15 0.055(3) 0.050(3) 0.049(3) -0.011(3) 0.017(3) 0.000(3)
C16 0.075(4) 0.070(4) 0.048(3) 0.018(3) 0.010(3) 0.018(3)
C18 0.115(6) 0.058(4) 0.076(5) -0.014(3) 0.030(4) -0.043(4)
C19 0.116(6) 0.048(4) 0.066(4) -0.002(3) 0.019(4) 0.030(4)

loop_
_atom_type_symbol
_atom_type_description
_atom_type_scat_dispersion_real
_atom_type_scat_dispersion_imag
_atom_type_scat_source
C C 0.0033 0.0016 'International Tables Vol C Tables 4.2.6.8 and 6.1.1.4'
H H 0.0000 0.0000 'International Tables Vol C Tables 4.2.6.8 and 6.1.1.4'
N N 0.0061 0.0033 'International Tables Vol C Tables 4.2.6.8 and 6.1.1.4'
O O 0.0106 0.0060 'International Tables Vol C Tables 4.2.6.8 and 6.1.1.4'
Cl Cl 0.1484 0.1585 'International Tables Vol C Tables 4.2.6.8 and 6.1.1.4'
Sn Sn -0.6537 1.4246 'International Tables Vol C Tables 4.2.6.8 and 6.1.1.4'

loop_
_geom_angle_atom_site_label_1
_geom_angle_atom_site_label_2
_geom_angle_atom_site_label_3
_geom_angle
_geom_angle_site_symmetry_1
_geom_angle_site_symmetry_3
_geom_angle_publ_flag
C1 N1 C2 111.1(4) . . ?
C1 N1 Sn1 133.9(3) . . ?
C2 N1 Sn1 115.0(3) . . ?
O1 Sn1 O1 180.000(1) 3_666 . ?
O1 Sn1 N2 89.32(14) 3_666 3_666 ?
O1 Sn1 N2 90.68(14) . 3_666 ?
O1 Sn1 N2 90.68(14) 3_666 . ?
O1 Sn1 N2 89.32(14) . . ?
N2 Sn1 N2 180.000(1) 3_666 . ?
O1 Sn1 N1 90.06(14) 3_666 . ?
O1 Sn1 N1 89.94(14) . . ?
N2 Sn1 N1 77.96(14) 3_666 . ?
N2 Sn1 N1 102.04(14) . . ?
O1 Sn1 N1 89.94(14) 3_666 3_666 ?
O1 Sn1 N1 90.06(14) . 3_666 ?
N2 Sn1 N1 102.04(14) 3_666 3_666 ?
N2 Sn1 N1 77.96(14) . 3_666 ?
N1 Sn1 N1 180.0(2) . 3_666 ?
C9 N2 C3 110.6(4) . . ?
C9 N2 Sn1 133.6(3) . . ?
C3 N2 Sn1 115.6(3) . . ?
N1 C1 C4 127.4(4) . . ?
N1 C1 C5 106.8(4) . . ?
C4 C1 C5 125.7(4) . . ?
N1 C2 C3 116.1(4) . 3_666 ?
N1 C2 C12 107.1(4) . . ?
C3 C2 C12 136.8(4) 3_666 . ?
N2 C3 C2 115.3(4) . 3_666 ?
N2 C3 C8 107.2(4) . . ?
C2 C3 C8 137.5(4) 3_666 . ?
C1 C4 C6 137.9(4) . . ?
C12 C5 C1 108.2(4) . . ?
C12 C5 C13 128.2(5) . . ?
C1 C5 C13 123.5(5) . . ?
C4 C6 C9 137.2(4) . . ?
C12 C7 C19 112.6(4) . . ?
C10 C8 C3 106.7(4) . . ?
C10 C8 C14 123.7(4) . . ?
C3 C8 C14 129.5(5) . . ?
N2 C9 C6 127.7(4) . . ?
N2 C9 C10 107.2(4) . . ?
C6 C9 C10 125.1(4) . . ?
C8 C10 C9 108.3(4) . . ?
C8 C10 C11 128.1(5) . . ?
C9 C10 C11 123.5(5) . . ?
C10 C11 C17 114.5(5) . . ?
C5 C12 C2 106.8(4) . . ?
C5 C12 C7 124.6(4) . . ?
C2 C12 C7 128.5(5) . . ?
C5 C13 C18 114.0(5) . . ?
C8 C14 C16 112.7(4) . . ?
Cl2 C15 Cl3 110.2(3) . . ?
Cl2 C15 Cl4 109.8(3) . . ?
Cl3 C15 Cl4 110.1(3) . . ?

loop_
_geom_bond_atom_site_label_1
_geom_bond_atom_site_label_2
_geom_bond_distance
_geom_bond_site_symmetry_2
_geom_bond_publ_flag
N1 C1 1.356(6) . ?
N1 C2 1.373(6) . ?
N1 Sn1 2.087(3) . ?
Sn1 O1 2.046(3) 3_666 ?
Sn1 O1 2.046(3) . ?
Sn1 N2 2.083(4) 3_666 ?
Sn1 N2 2.083(3) . ?
Sn1 N1 2.087(3) 3_666 ?
Cl2 C15 1.750(6) . ?
N2 C9 1.356(6) . ?
N2 C3 1.372(6) . ?
C1 C4 1.390(7) . ?
C1 C5 1.458(6) . ?
Cl3 C15 1.757(6) . ?
C2 C3 1.432(7) 3_666 ?
C2 C12 1.461(6) . ?
Cl4 C15 1.759(5) . ?
C3 C2 1.432(7) 3_666 ?
C3 C8 1.454(6) . ?
C4 C6 1.411(7) . ?
C5 C12 1.372(7) . ?
C5 C13 1.499(7) . ?
C6 C9 1.402(6) . ?
C7 C12 1.498(7) . ?
C7 C19 1.532(8) . ?
C8 C10 1.371(7) . ?
C8 C14 1.506(7) . ?
C9 C10 1.442(7) . ?
C10 C11 1.498(7) . ?
C11 C17 1.517(8) . ?
C13 C18 1.522(8) . ?
C14 C16 1.521(7) . ?
